data_4079453
loop_
_publ_author_name
'Wucher, Philipp'
'Roesle, Philipp'
'Falivene, Laura'
'Cavallo, Luigi'
'Caporaso, Lucia'
'G\"ottker-Schnetmann, Inigo'
'Mecking, Stefan'

_publ_section_title
;
 Controlled Acrylate Insertion Regioselectivity in
 Diazaphospholidine-Sulfonato Palladium(II) Complexes
;
_journal_issue 24
_journal_name_full Organometallics
_journal_page_first 8505
_journal_paper_doi 10.1021/om300755j
_journal_volume 31
_journal_year 2012
_chemical_formula_moiety 'C30 H34 N3 O5 P Pd S, 0.75(C7 H8)'
_chemical_formula_sum 'C35.25 H40 N3 O5 P Pd S'
_chemical_formula_weight 755.13
_chemical_name_systematic
; 
 ? 
;
_space_group_IT_number 2
_symmetry_cell_setting triclinic
_symmetry_space_group_name_Hall '-P 1'
_symmetry_space_group_name_H-M 'P -1'
_atom_sites_solution_hydrogens geom
_atom_sites_solution_primary direct
_atom_sites_solution_secondary difmap
_audit_creation_method SHELXL-97
_cell_angle_alpha 73.728(4)
_cell_angle_beta 85.791(4)
_cell_angle_gamma 89.685(4)
_cell_formula_units_Z 4
_cell_length_a 14.7264(8)
_cell_length_b 15.5116(8)
_cell_length_c 15.8485(8)
_cell_measurement_reflns_used 45104
_cell_measurement_temperature 100(2)
_cell_measurement_theta_max 27.15
_cell_measurement_theta_min 1.93
_cell_volume 3465.5(3)
_computing_cell_refinement 'STOE X-AREA'
_computing_data_collection 'STOE X-AREA'
_computing_data_reduction 'STOE X-RED32'
_computing_structure_refinement 'SHELXL-97 (Sheldrick, 1997)'
_computing_structure_solution 'SHELXS-97 (Sheldrick, 1990)'
_diffrn_ambient_temperature 100(2)
_diffrn_detector_area_resol_mean 6.67
_diffrn_measured_fraction_theta_full 0.982
_diffrn_measured_fraction_theta_max 0.982
_diffrn_measurement_device_type 'STOE IPDS 2T'
_diffrn_measurement_method 'rotation method'
_diffrn_radiation_monochromator graphite
_diffrn_radiation_source 'fine-focus sealed tube'
_diffrn_radiation_type MoK\a
_diffrn_radiation_wavelength 0.71073
_diffrn_reflns_av_R_equivalents 0.0660
_diffrn_reflns_av_sigmaI/netI 0.0769
_diffrn_reflns_limit_h_max 18
_diffrn_reflns_limit_h_min -18
_diffrn_reflns_limit_k_max 19
_diffrn_reflns_limit_k_min -19
_diffrn_reflns_limit_l_max 20
_diffrn_reflns_limit_l_min -20
_diffrn_reflns_number 48457
_diffrn_reflns_theta_full 26.89
_diffrn_reflns_theta_max 26.89
_diffrn_reflns_theta_min 1.93
_exptl_absorpt_coefficient_mu 0.687
_exptl_absorpt_correction_T_max 0.9483
_exptl_absorpt_correction_T_min 0.8313
_exptl_absorpt_correction_type integration
_exptl_absorpt_process_details 'STOE X-RED32'
_exptl_crystal_colour colourless
_exptl_crystal_density_diffrn 1.447
_exptl_crystal_density_method 'not measured'
_exptl_crystal_description needle
_exptl_crystal_F_000 1558
_exptl_crystal_size_max 0.200
_exptl_crystal_size_mid 0.150
_exptl_crystal_size_min 0.100
_refine_diff_density_max 1.087
_refine_diff_density_min -0.694
_refine_diff_density_rms 0.080
_refine_ls_extinction_method none
_refine_ls_goodness_of_fit_ref 0.963
_refine_ls_hydrogen_treatment constr
_refine_ls_matrix_type full
_refine_ls_number_parameters 851
_refine_ls_number_reflns 14695
_refine_ls_number_restraints 0
_refine_ls_restrained_S_all 0.963
_refine_ls_R_factor_all 0.0816
_refine_ls_R_factor_gt 0.0439
_refine_ls_shift/su_max 0.018
_refine_ls_shift/su_mean 0.000
_refine_ls_structure_factor_coef Fsqd
_refine_ls_weighting_details 'calc w=1/[\s^2^(Fo^2^)+(0.0382P)^2^+0.0000P] where P=(Fo^2^+2Fc^2^)/3'
_refine_ls_weighting_scheme calc
_refine_ls_wR_factor_gt 0.0781
_refine_ls_wR_factor_ref 0.0860
_reflns_number_gt 10136
_reflns_number_total 14695
_reflns_threshold_expression >2sigma(I)
_cod_data_source_file om300755j_si_002.cif
_cod_data_source_block d:\omeopdlut
_cod_database_code 4079453

loop_
_symmetry_equiv_pos_as_xyz
'x, y, z'
'-x, -y, -z'

loop_
_atom_site_label
_atom_site_type_symbol
_atom_site_fract_x
_atom_site_fract_y
_atom_site_fract_z
_atom_site_U_iso_or_equiv
_atom_site_adp_type
_atom_site_occupancy
_atom_site_symmetry_multiplicity
_atom_site_calc_flag
_atom_site_refinement_flags
_atom_site_disorder_assembly
_atom_site_disorder_group
C1 C 0.2471(2) 0.5756(3) 0.5248(2) 0.0222(8) Uani 1 1 d . . .
C2 C 0.2627(2) 0.6464(3) 0.4487(2) 0.0273(8) Uani 1 1 d . . .
H2A H 0.2747 0.6343 0.3934 0.033 Uiso 1 1 calc R . .
C3 C 0.2608(2) 0.7345(3) 0.4529(2) 0.0313(9) Uani 1 1 d . . .
H3A H 0.2719 0.7826 0.4009 0.038 Uiso 1 1 calc R . .
C4 C 0.2425(2) 0.7517(3) 0.5335(2) 0.0293(9) Uani 1 1 d . . .
H4A H 0.2412 0.8119 0.5367 0.035 Uiso 1 1 calc R . .
C5 C 0.2261(2) 0.6818(2) 0.6090(2) 0.0244(8) Uani 1 1 d . . .
H5A H 0.2122 0.6948 0.6636 0.029 Uiso 1 1 calc R . .
C6 C 0.2297(2) 0.5921(2) 0.6070(2) 0.0210(7) Uani 1 1 d . . .
C7 C 0.0564(2) 0.5532(2) 0.7974(2) 0.0205(7) Uani 1 1 d . . .
C8 C -0.0017(2) 0.5515(3) 0.7315(2) 0.0239(8) Uani 1 1 d . . .
C9 C -0.0954(2) 0.5445(3) 0.7493(3) 0.0296(9) Uani 1 1 d . . .
H9A H -0.1336 0.5394 0.7052 0.036 Uiso 1 1 calc R . .
C10 C -0.1331(2) 0.5450(3) 0.8324(3) 0.0345(10) Uani 1 1 d . . .
H10A H -0.1972 0.5399 0.8453 0.041 Uiso 1 1 calc R . .
C11 C -0.0771(3) 0.5529(3) 0.8957(3) 0.0339(10) Uani 1 1 d . . .
H11A H -0.1031 0.5559 0.9514 0.041 Uiso 1 1 calc R . .
C12 C 0.0172(2) 0.5566(3) 0.8791(2) 0.0267(8) Uani 1 1 d . . .
H12A H 0.0550 0.5614 0.9237 0.032 Uiso 1 1 calc R . .
C13 C -0.0087(3) 0.5880(3) 0.5747(3) 0.0421(11) Uani 1 1 d . . .
H13C H 0.0326 0.5975 0.5215 0.051 Uiso 1 1 calc R . .
H13B H -0.0373 0.6450 0.5758 0.051 Uiso 1 1 calc R . .
H13A H -0.0558 0.5437 0.5747 0.051 Uiso 1 1 calc R . .
C14 C 0.2103(2) 0.5714(3) 0.8457(2) 0.0251(8) Uani 1 1 d . . .
H14A H 0.1978 0.5250 0.9027 0.030 Uiso 1 1 calc R . .
H14B H 0.1991 0.6313 0.8548 0.030 Uiso 1 1 calc R . .
C15 C 0.3077(2) 0.5655(3) 0.8089(2) 0.0246(8) Uani 1 1 d . . .
H15B H 0.3281 0.6227 0.7658 0.030 Uiso 1 1 calc R . .
H15A H 0.3499 0.5501 0.8566 0.030 Uiso 1 1 calc R . .
C16 C 0.3834(2) 0.4483(3) 0.7485(2) 0.0224(8) Uani 1 1 d . . .
C17 C 0.4510(2) 0.4922(2) 0.6831(2) 0.0219(7) Uani 1 1 d . . .
C18 C 0.5305(2) 0.4477(3) 0.6703(2) 0.0282(8) Uani 1 1 d . . .
H18A H 0.5759 0.4764 0.6257 0.034 Uiso 1 1 calc R . .
C19 C 0.5436(3) 0.3614(3) 0.7226(3) 0.0353(10) Uani 1 1 d . . .
H19A H 0.5987 0.3317 0.7141 0.042 Uiso 1 1 calc R . .
C20 C 0.4782(3) 0.3177(3) 0.7869(3) 0.0374(10) Uani 1 1 d . . .
H20A H 0.4878 0.2584 0.8225 0.045 Uiso 1 1 calc R . .
C21 C 0.3982(3) 0.3620(3) 0.7987(3) 0.0299(9) Uani 1 1 d . . .
H21A H 0.3525 0.3320 0.8425 0.036 Uiso 1 1 calc R . .
C22 C 0.4849(2) 0.6156(3) 0.5566(2) 0.0296(9) Uani 1 1 d . . .
H22A H 0.4811 0.5760 0.5184 0.036 Uiso 1 1 calc R . .
H22B H 0.5485 0.6219 0.5684 0.036 Uiso 1 1 calc R . .
H22C H 0.4613 0.6748 0.5271 0.036 Uiso 1 1 calc R . .
C23 C 0.1337(2) 0.3333(3) 0.8288(2) 0.0287(9) Uani 1 1 d . . .
H23C H 0.1252 0.2679 0.8467 0.034 Uiso 1 1 calc R . .
H23B H 0.0799 0.3612 0.8496 0.034 Uiso 1 1 calc R . .
H23A H 0.1876 0.3491 0.8544 0.034 Uiso 1 1 calc R . .
C24 C 0.1451(3) 0.1929(3) 0.6698(4) 0.0538(14) Uani 1 1 d . . .
C25 C 0.1091(4) 0.1204(4) 0.6463(4) 0.0718(18) Uani 1 1 d . . .
H25A H 0.1472 0.0735 0.6379 0.086 Uiso 1 1 calc R . .
C26 C 0.0173(4) 0.1185(4) 0.6355(3) 0.0627(17) Uani 1 1 d . . .
H26A H -0.0084 0.0693 0.6205 0.075 Uiso 1 1 calc R . .
C27 C -0.0362(4) 0.1857(4) 0.6461(3) 0.0498(13) Uani 1 1 d . . .
H27A H -0.0994 0.1844 0.6379 0.060 Uiso 1 1 calc R . .
C28 C 0.0014(3) 0.2570(3) 0.6691(3) 0.0359(10) Uani 1 1 d . . .
C29 C 0.2437(4) 0.2008(4) 0.6862(6) 0.091(2) Uani 1 1 d . . .
H29A H 0.2480 0.2115 0.7438 0.109 Uiso 1 1 calc R . .
H29B H 0.2726 0.2510 0.6401 0.109 Uiso 1 1 calc R . .
H29C H 0.2748 0.1450 0.6853 0.109 Uiso 1 1 calc R . .
C30 C -0.0538(3) 0.3332(3) 0.6815(3) 0.0456(12) Uani 1 1 d . . .
H30A H -0.0247 0.3898 0.6463 0.055 Uiso 1 1 calc R . .
H30B H -0.0582 0.3316 0.7439 0.055 Uiso 1 1 calc R . .
H30C H -0.1149 0.3286 0.6624 0.055 Uiso 1 1 calc R . .
C31 C 0.1283(2) 0.0940(2) 0.3563(2) 0.0219(7) Uani 1 1 d . . .
C32 C 0.1424(2) 0.1452(2) 0.2677(2) 0.0219(8) Uani 1 1 d . . .
C33 C 0.0739(2) 0.2053(3) 0.2329(2) 0.0270(8) Uani 1 1 d . . .
H33A H 0.0824 0.2424 0.1739 0.032 Uiso 1 1 calc R . .
C34 C -0.0060(2) 0.2116(3) 0.2832(3) 0.0330(9) Uani 1 1 d . . .
H34A H -0.0518 0.2519 0.2578 0.040 Uiso 1 1 calc R . .
C35 C -0.0192(2) 0.1605(3) 0.3689(3) 0.0339(9) Uani 1 1 d . . .
H35A H -0.0742 0.1645 0.4028 0.041 Uiso 1 1 calc R . .
C36 C 0.0487(2) 0.1024(3) 0.4057(2) 0.0276(8) Uani 1 1 d . . .
H36A H 0.0404 0.0680 0.4656 0.033 Uiso 1 1 calc R . .
C37 C 0.3046(2) 0.3185(3) 0.1273(2) 0.0240(8) Uani 1 1 d . . .
C38 C 0.3199(2) 0.3300(3) 0.2108(2) 0.0246(8) Uani 1 1 d . . .
C39 C 0.3717(3) 0.4006(3) 0.2184(3) 0.0317(9) Uani 1 1 d . . .
H39A H 0.3824 0.4062 0.2751 0.038 Uiso 1 1 calc R . .
C40 C 0.4085(3) 0.4638(3) 0.1430(3) 0.0385(10) Uani 1 1 d . . .
H40A H 0.4443 0.5126 0.1481 0.046 Uiso 1 1 calc R . .
C41 C 0.3928(3) 0.4553(3) 0.0606(3) 0.0384(10) Uani 1 1 d . . .
H41A H 0.4168 0.4991 0.0091 0.046 Uiso 1 1 calc R . .
C42 C 0.3416(3) 0.3825(3) 0.0529(3) 0.0321(9) Uani 1 1 d . . .
H42A H 0.3321 0.3768 -0.0039 0.038 Uiso 1 1 calc R . .
C43 C 0.2727(3) 0.2822(3) 0.3656(2) 0.0300(9) Uani 1 1 d . . .
H43A H 0.2525 0.3435 0.3613 0.036 Uiso 1 1 calc R . .
H43B H 0.3333 0.2740 0.3881 0.036 Uiso 1 1 calc R . .
H43C H 0.2297 0.2392 0.4059 0.036 Uiso 1 1 calc R . .
C44 C 0.2241(3) 0.2445(3) 0.0344(2) 0.0293(9) Uani 1 1 d . . .
H44A H 0.2791 0.2462 -0.0060 0.035 Uiso 1 1 calc R . .
H44B H 0.1860 0.2966 0.0086 0.035 Uiso 1 1 calc R . .
C45 C 0.1708(3) 0.1569(3) 0.0489(2) 0.0312(9) Uani 1 1 d . . .
H45A H 0.1058 0.1643 0.0661 0.037 Uiso 1 1 calc R . .
H45B H 0.1750 0.1367 -0.0052 0.037 Uiso 1 1 calc R . .
C46 C 0.2443(2) 0.0067(3) 0.1155(2) 0.0276(8) Uani 1 1 d . . .
C47 C 0.3008(3) -0.0030(3) 0.0428(3) 0.0322(9) Uani 1 1 d . . .
C48 C 0.3324(3) -0.0871(3) 0.0413(3) 0.0373(10) Uani 1 1 d . . .
H48A H 0.3707 -0.0935 -0.0074 0.045 Uiso 1 1 calc R . .
C49 C 0.3079(3) -0.1618(3) 0.1112(3) 0.0418(11) Uani 1 1 d . . .
H49A H 0.3300 -0.2193 0.1105 0.050 Uiso 1 1 calc R . .
C50 C 0.2518(3) -0.1530(3) 0.1812(3) 0.0375(10) Uani 1 1 d . . .
H50A H 0.2351 -0.2044 0.2288 0.045 Uiso 1 1 calc R . .
C51 C 0.2193(3) -0.0689(3) 0.1827(3) 0.0301(9) Uani 1 1 d . . .
H51A H 0.1794 -0.0637 0.2309 0.036 Uiso 1 1 calc R . .
C52 C 0.3819(3) 0.0666(4) -0.0965(3) 0.0545(13) Uani 1 1 d . . .
H52C H 0.3879 0.1249 -0.1412 0.065 Uiso 1 1 calc R . .
H52B H 0.3565 0.0222 -0.1220 0.065 Uiso 1 1 calc R . .
H52A H 0.4420 0.0473 -0.0762 0.065 Uiso 1 1 calc R . .
C53 C 0.4395(3) 0.1218(3) 0.1449(3) 0.0339(9) Uani 1 1 d . . .
H53C H 0.4968 0.0889 0.1499 0.041 Uiso 1 1 calc R . .
H53B H 0.4528 0.1866 0.1265 0.041 Uiso 1 1 calc R . .
H53A H 0.4042 0.1061 0.1011 0.041 Uiso 1 1 calc R . .
C54 C 0.5357(2) 0.0768(3) 0.3666(3) 0.0300(9) Uani 1 1 d . . .
C55 C 0.6050(3) 0.0343(3) 0.4168(3) 0.0389(10) Uani 1 1 d . . .
H55A H 0.6435 0.0680 0.4418 0.047 Uiso 1 1 calc R . .
C56 C 0.6179(3) -0.0553(3) 0.4305(3) 0.0403(11) Uani 1 1 d . . .
H56A H 0.6645 -0.0847 0.4658 0.048 Uiso 1 1 calc R . .
C57 C 0.5626(3) -0.1029(3) 0.3923(3) 0.0368(10) Uani 1 1 d . . .
H57A H 0.5706 -0.1655 0.4012 0.044 Uiso 1 1 calc R . .
C58 C 0.4950(2) -0.0585(3) 0.3408(2) 0.0276(8) Uani 1 1 d . . .
C59 C 0.5161(3) 0.1741(3) 0.3531(3) 0.0371(10) Uani 1 1 d . . .
H59A H 0.4627 0.1804 0.3915 0.045 Uiso 1 1 calc R . .
H59B H 0.5040 0.2016 0.2914 0.045 Uiso 1 1 calc R . .
H59C H 0.5687 0.2042 0.3675 0.045 Uiso 1 1 calc R . .
C60 C 0.4341(3) -0.1065(3) 0.2968(3) 0.0333(9) Uani 1 1 d . . .
H60A H 0.4420 -0.0802 0.2328 0.040 Uiso 1 1 calc R . .
H60B H 0.3705 -0.1006 0.3173 0.040 Uiso 1 1 calc R . .
H60C H 0.4497 -0.1703 0.3115 0.040 Uiso 1 1 calc R . .
C61 C 0.1693(3) 0.7220(4) 0.9801(4) 0.0568(15) Uani 1 1 d . . .
C62 C 0.2545(4) 0.6833(4) 1.0001(4) 0.0672(16) Uani 1 1 d . . .
H62A H 0.2610 0.6378 1.0536 0.081 Uiso 1 1 calc R . .
C63 C 0.3285(4) 0.7130(5) 0.9401(5) 0.076(2) Uani 1 1 d . . .
H63A H 0.3869 0.6884 0.9523 0.091 Uiso 1 1 calc R . .
C64 C 0.3171(5) 0.7780(5) 0.8628(5) 0.079(2) Uani 1 1 d . . .
H64A H 0.3689 0.7974 0.8225 0.094 Uiso 1 1 calc R . .
C65 C 0.2332(4) 0.8173(5) 0.8402(5) 0.083(2) Uani 1 1 d . . .
H65A H 0.2267 0.8626 0.7865 0.100 Uiso 1 1 calc R . .
C66 C 0.1601(4) 0.7858(4) 0.9016(4) 0.0602(14) Uani 1 1 d . . .
H66A H 0.1015 0.8093 0.8887 0.072 Uiso 1 1 calc R . .
C67 C 0.0908(6) 0.6998(6) 1.0405(6) 0.122(3) Uani 1 1 d . . .
H67A H 0.0358 0.7109 1.0080 0.146 Uiso 1 1 calc R . .
H67B H 0.0901 0.7370 1.0814 0.146 Uiso 1 1 calc R . .
H67C H 0.0923 0.6363 1.0739 0.146 Uiso 1 1 calc R . .
C68 C 0.0042(6) -0.0673(5) 0.0830(7) 0.107(3) Uani 1 1 d . . .
H68A H 0.0081 -0.1119 0.1377 0.128 Uiso 1 1 calc R . .
C69 C 0.0713(5) -0.0552(4) 0.0121(6) 0.081(2) Uani 1 1 d . . .
H69A H 0.1221 -0.0939 0.0192 0.097 Uiso 1 1 calc R A 1
N1 N 0.15212(18) 0.5563(2) 0.77861(18) 0.0199(6) Uani 1 1 d . . .
N2 N 0.30235(18) 0.4934(2) 0.76638(18) 0.0206(6) Uani 1 1 d . . .
N3 N 0.0917(2) 0.2596(2) 0.6808(2) 0.0327(8) Uani 1 1 d . . .
N4 N 0.2498(2) 0.2463(2) 0.12162(19) 0.0246(7) Uani 1 1 d . . .
N5 N 0.2143(2) 0.0928(2) 0.12050(19) 0.0264(7) Uani 1 1 d . . .
N6 N 0.48227(19) 0.0302(2) 0.32870(19) 0.0257(7) Uani 1 1 d . . .
O1 O 0.04167(16) 0.55587(19) 0.65102(16) 0.0293(6) Uani 1 1 d . . .
O2 O 0.43179(15) 0.57798(17) 0.63794(16) 0.0256(6) Uani 1 1 d . . .
O3 O 0.16375(16) 0.42138(18) 0.55371(16) 0.0259(6) Uani 1 1 d . . .
O4 O 0.32922(16) 0.42238(18) 0.55458(18) 0.0305(6) Uani 1 1 d . . .
O5 O 0.25490(18) 0.4768(2) 0.41674(17) 0.0351(7) Uani 1 1 d . . .
O6 O 0.27635(17) 0.26738(17) 0.28030(15) 0.0270(6) Uani 1 1 d . . .
O7 O 0.32227(19) 0.0746(2) -0.02302(17) 0.0398(7) Uani 1 1 d . . .
O8 O 0.29767(15) 0.06154(17) 0.39302(15) 0.0239(5) Uani 1 1 d . . .
O9 O 0.18021(16) -0.00675(18) 0.50516(16) 0.0283(6) Uani 1 1 d . . .
O10 O 0.20544(17) -0.06081(17) 0.37559(16) 0.0278(6) Uani 1 1 d . . .
P1 P 0.20827(6) 0.50254(6) 0.71092(6) 0.01858(19) Uani 1 1 d . . .
P2 P 0.24564(6) 0.14218(7) 0.19540(6) 0.0214(2) Uani 1 1 d . . .
S1 S 0.25109(6) 0.46501(7) 0.51083(6) 0.0249(2) Uani 1 1 d . . .
S2 S 0.20794(6) 0.01456(6) 0.41231(6) 0.02211(19) Uani 1 1 d . . .
Pd1 Pd 0.151013(17) 0.378277(19) 0.695472(18) 0.02023(7) Uani 1 1 d . . .
Pd2 Pd 0.366521(17) 0.08845(2) 0.263874(18) 0.02142(7) Uani 1 1 d . . .
C71 C 0.1275(14) 0.0227(12) -0.1323(11) 0.078(4) Uani 0.50 1 d P B 1
H71A H 0.1037 0.0019 -0.1794 0.094 Uiso 0.50 1 calc PR B 1
H71B H 0.1824 -0.0108 -0.1127 0.094 Uiso 0.50 1 calc PR B 1
H71C H 0.1427 0.0869 -0.1544 0.094 Uiso 0.50 1 calc PR B 1
C70A C 0.0665(7) 0.0096(6) -0.0665(7) 0.112(10) Uiso 0.50 1 d P . 1
C70B C 0.0665(7) 0.0096(6) -0.0665(7) 0.101(8) Uani 0.50 1 d P . 2
H70B H 0.1144 0.0145 -0.1112 0.121 Uiso 0.50 1 calc PR . 2

loop_
_atom_site_aniso_label
_atom_site_aniso_U_11
_atom_site_aniso_U_22
_atom_site_aniso_U_33
_atom_site_aniso_U_23
_atom_site_aniso_U_13
_atom_site_aniso_U_12
C1 0.0158(16) 0.028(2) 0.0227(18) -0.0075(16) -0.0006(13) -0.0017(14)
C2 0.0216(17) 0.035(2) 0.0234(18) -0.0057(17) 0.0001(14) 0.0001(16)
C3 0.031(2) 0.032(2) 0.0245(19) 0.0007(18) 0.0035(16) 0.0014(17)
C4 0.0278(18) 0.022(2) 0.035(2) -0.0050(18) 0.0018(16) 0.0031(16)
C5 0.0231(17) 0.024(2) 0.0271(19) -0.0088(16) 0.0011(14) 0.0014(15)
C6 0.0160(15) 0.024(2) 0.0233(18) -0.0070(15) -0.0008(13) 0.0008(14)
C7 0.0214(17) 0.0174(19) 0.0214(17) -0.0040(15) 0.0010(14) 0.0027(14)
C8 0.0204(17) 0.024(2) 0.0268(19) -0.0071(16) 0.0021(14) 0.0029(15)
C9 0.0193(17) 0.026(2) 0.041(2) -0.0068(18) -0.0026(16) 0.0045(15)
C10 0.0204(18) 0.036(3) 0.040(2) -0.0021(19) 0.0068(16) 0.0055(16)
C11 0.031(2) 0.039(3) 0.026(2) -0.0026(18) 0.0077(16) 0.0107(18)
C12 0.0289(19) 0.028(2) 0.0216(18) -0.0049(16) -0.0001(15) 0.0073(16)
C13 0.038(2) 0.059(3) 0.031(2) -0.012(2) -0.0098(18) 0.011(2)
C14 0.0241(18) 0.033(2) 0.0231(18) -0.0151(17) -0.0036(14) -0.0002(16)
C15 0.0237(18) 0.031(2) 0.0254(18) -0.0170(17) -0.0050(14) -0.0016(15)
C16 0.0168(16) 0.025(2) 0.0280(19) -0.0122(16) -0.0015(14) -0.0035(14)
C17 0.0197(16) 0.021(2) 0.0264(18) -0.0084(16) -0.0040(14) -0.0014(14)
C18 0.0202(17) 0.034(2) 0.033(2) -0.0140(18) 0.0026(15) -0.0044(16)
C19 0.0251(19) 0.031(2) 0.049(2) -0.012(2) 0.0032(17) 0.0087(17)
C20 0.037(2) 0.027(2) 0.044(2) -0.0040(19) 0.0034(18) 0.0038(18)
C21 0.030(2) 0.026(2) 0.032(2) -0.0055(17) 0.0016(16) -0.0002(16)
C22 0.0280(19) 0.032(2) 0.0264(19) -0.0062(17) 0.0057(15) -0.0043(16)
C23 0.0252(18) 0.029(2) 0.030(2) -0.0044(17) 0.0007(15) -0.0061(16)
C24 0.049(3) 0.039(3) 0.079(4) -0.032(3) 0.027(2) -0.020(2)
C25 0.086(4) 0.048(4) 0.091(4) -0.046(3) 0.041(3) -0.020(3)
C26 0.076(4) 0.061(4) 0.058(3) -0.036(3) 0.025(3) -0.047(3)
C27 0.063(3) 0.051(3) 0.036(2) -0.014(2) -0.003(2) -0.029(3)
C28 0.040(2) 0.041(3) 0.025(2) -0.0064(19) -0.0025(17) -0.023(2)
C29 0.046(3) 0.045(4) 0.189(8) -0.052(4) 0.030(4) 0.005(3)
C30 0.028(2) 0.048(3) 0.057(3) -0.006(2) -0.014(2) -0.013(2)
C31 0.0199(16) 0.020(2) 0.0274(18) -0.0096(15) -0.0002(14) -0.0037(14)
C32 0.0224(17) 0.021(2) 0.0250(18) -0.0101(15) -0.0036(14) -0.0028(14)
C33 0.0244(18) 0.028(2) 0.0269(19) -0.0042(17) -0.0026(15) -0.0009(16)
C34 0.0226(18) 0.029(2) 0.044(2) -0.0036(19) -0.0024(17) 0.0044(16)
C35 0.0229(19) 0.029(2) 0.045(2) -0.0053(19) 0.0087(17) 0.0024(16)
C36 0.0256(18) 0.026(2) 0.0277(19) -0.0033(16) 0.0035(15) -0.0016(15)
C37 0.0185(16) 0.028(2) 0.0238(18) -0.0051(16) -0.0013(14) 0.0009(15)
C38 0.0220(17) 0.024(2) 0.0271(19) -0.0060(16) -0.0021(14) -0.0023(15)
C39 0.034(2) 0.027(2) 0.034(2) -0.0053(18) -0.0108(17) -0.0064(17)
C40 0.032(2) 0.035(3) 0.044(2) -0.003(2) -0.0065(18) -0.0172(18)
C41 0.031(2) 0.038(3) 0.038(2) 0.002(2) -0.0001(18) -0.0098(18)
C42 0.031(2) 0.036(2) 0.026(2) -0.0051(18) 0.0010(16) -0.0044(17)
C43 0.040(2) 0.030(2) 0.0241(19) -0.0127(17) -0.0025(16) -0.0004(17)
C44 0.032(2) 0.034(2) 0.0232(19) -0.0090(17) -0.0051(15) 0.0031(17)
C45 0.032(2) 0.037(2) 0.028(2) -0.0138(18) -0.0102(16) 0.0045(17)
C46 0.0289(19) 0.030(2) 0.029(2) -0.0148(17) -0.0062(15) 0.0001(16)
C47 0.031(2) 0.035(3) 0.032(2) -0.0130(19) -0.0036(16) -0.0022(17)
C48 0.039(2) 0.043(3) 0.037(2) -0.023(2) -0.0044(18) 0.0077(19)
C49 0.055(3) 0.035(3) 0.045(3) -0.023(2) -0.021(2) 0.009(2)
C50 0.052(3) 0.028(2) 0.033(2) -0.0072(19) -0.0132(19) -0.004(2)
C51 0.031(2) 0.032(2) 0.030(2) -0.0135(18) -0.0040(16) -0.0066(17)
C52 0.054(3) 0.069(4) 0.038(3) -0.017(3) 0.016(2) -0.001(3)
C53 0.0251(19) 0.042(3) 0.034(2) -0.012(2) 0.0023(16) -0.0007(17)
C54 0.0221(18) 0.039(3) 0.033(2) -0.0169(19) -0.0028(15) 0.0011(16)
C55 0.028(2) 0.053(3) 0.044(2) -0.025(2) -0.0121(18) 0.006(2)
C56 0.030(2) 0.057(3) 0.041(2) -0.022(2) -0.0155(18) 0.017(2)
C57 0.032(2) 0.042(3) 0.039(2) -0.015(2) -0.0062(18) 0.0084(19)
C58 0.0216(18) 0.035(2) 0.028(2) -0.0119(18) -0.0016(15) 0.0040(16)
C59 0.035(2) 0.036(3) 0.047(3) -0.021(2) -0.0100(19) -0.0004(19)
C60 0.028(2) 0.033(2) 0.042(2) -0.016(2) -0.0021(17) 0.0003(17)
C61 0.050(3) 0.069(4) 0.071(4) -0.056(3) 0.014(3) -0.010(3)
C62 0.079(4) 0.072(4) 0.075(4) -0.057(3) -0.021(3) 0.009(3)
C63 0.052(3) 0.097(5) 0.112(6) -0.084(5) -0.009(4) -0.003(3)
C64 0.072(4) 0.079(5) 0.102(5) -0.059(4) 0.017(4) -0.037(4)
C65 0.071(4) 0.083(5) 0.122(6) -0.076(5) 0.016(4) -0.023(4)
C66 0.069(4) 0.055(4) 0.071(4) -0.040(3) -0.011(3) 0.006(3)
C67 0.167(8) 0.081(6) 0.119(7) -0.043(5) 0.036(6) -0.019(5)
C68 0.116(6) 0.080(5) 0.164(9) -0.077(6) -0.098(7) 0.030(5)
C69 0.091(5) 0.049(4) 0.129(6) -0.053(4) -0.067(5) 0.020(3)
N1 0.0183(14) 0.0241(17) 0.0202(14) -0.0113(13) 0.0000(11) 0.0007(12)
N2 0.0192(14) 0.0241(18) 0.0220(15) -0.0121(13) -0.0023(11) 0.0018(12)
N3 0.0354(18) 0.030(2) 0.0344(18) -0.0146(16) 0.0099(14) -0.0116(15)
N4 0.0281(16) 0.0254(18) 0.0209(15) -0.0072(13) -0.0020(12) -0.0025(13)
N5 0.0293(16) 0.0266(18) 0.0248(16) -0.0086(14) -0.0076(13) 0.0039(13)
N6 0.0190(14) 0.033(2) 0.0265(16) -0.0111(14) -0.0019(12) 0.0021(13)
O1 0.0215(12) 0.0466(18) 0.0220(13) -0.0123(12) -0.0052(10) 0.0058(11)
O2 0.0224(12) 0.0239(15) 0.0287(13) -0.0060(11) 0.0040(10) -0.0013(10)
O3 0.0221(12) 0.0341(16) 0.0243(13) -0.0130(12) 0.0006(10) -0.0074(11)
O4 0.0216(12) 0.0281(16) 0.0453(16) -0.0168(13) 0.0010(11) 0.0034(11)
O5 0.0375(15) 0.0476(19) 0.0254(14) -0.0210(13) 0.0088(11) -0.0148(13)
O6 0.0366(14) 0.0234(15) 0.0205(13) -0.0061(11) 0.0011(11) -0.0072(11)
O7 0.0464(17) 0.0445(19) 0.0274(15) -0.0105(14) 0.0063(12) -0.0034(14)
O8 0.0201(12) 0.0290(15) 0.0239(13) -0.0097(11) -0.0015(10) -0.0037(10)
O9 0.0302(13) 0.0315(16) 0.0203(12) -0.0033(11) 0.0018(10) -0.0004(11)
O10 0.0356(14) 0.0187(14) 0.0302(14) -0.0079(11) -0.0058(11) 0.0032(11)
P1 0.0165(4) 0.0207(5) 0.0195(4) -0.0075(4) 0.0002(3) -0.0013(3)
P2 0.0204(4) 0.0237(5) 0.0212(4) -0.0079(4) -0.0018(3) 0.0000(4)
S1 0.0227(4) 0.0302(6) 0.0248(4) -0.0140(4) 0.0034(3) -0.0044(4)
S2 0.0225(4) 0.0211(5) 0.0221(4) -0.0051(4) -0.0010(3) 0.0000(4)
Pd1 0.01794(13) 0.02127(16) 0.02268(14) -0.00863(12) 0.00081(11) -0.00394(11)
Pd2 0.01758(13) 0.02572(17) 0.02212(15) -0.00862(13) -0.00150(11) 0.00009(11)
C71 0.105(12) 0.075(9) 0.054(8) -0.012(7) -0.018(9) -0.018(8)
C70B 0.145(13) 0.056(9) 0.119(14) -0.036(9) -0.085(12) -0.001(10)

loop_
_atom_type_symbol
_atom_type_description
_atom_type_scat_dispersion_real
_atom_type_scat_dispersion_imag
_atom_type_scat_source
C C 0.0033 0.0016 'International Tables Vol C Tables 4.2.6.8 and 6.1.1.4'
H H 0.0000 0.0000 'International Tables Vol C Tables 4.2.6.8 and 6.1.1.4'
N N 0.0061 0.0033 'International Tables Vol C Tables 4.2.6.8 and 6.1.1.4'
O O 0.0106 0.0060 'International Tables Vol C Tables 4.2.6.8 and 6.1.1.4'
P P 0.1023 0.0942 'International Tables Vol C Tables 4.2.6.8 and 6.1.1.4'
Pd Pd -0.9988 1.0072 'International Tables Vol C Tables 4.2.6.8 and 6.1.1.4'
S S 0.1246 0.1234 'International Tables Vol C Tables 4.2.6.8 and 6.1.1.4'

loop_
_geom_angle_atom_site_label_1
_geom_angle_atom_site_label_2
_geom_angle_atom_site_label_3
_geom_angle
_geom_angle_site_symmetry_1
_geom_angle_site_symmetry_3
C2 C1 C6 120.6(4) . .
C2 C1 S1 116.3(3) . .
C6 C1 S1 123.1(3) . .
C3 C2 C1 120.4(3) . .
C4 C3 C2 119.6(3) . .
C5 C4 C3 120.2(4) . .
C4 C5 C6 121.5(3) . .
C5 C6 C1 117.7(3) . .
C5 C6 P1 118.8(3) . .
C1 C6 P1 123.4(3) . .
C12 C7 C8 118.2(3) . .
C12 C7 N1 121.7(3) . .
C8 C7 N1 120.1(3) . .
O1 C8 C9 124.1(3) . .
O1 C8 C7 114.8(3) . .
C9 C8 C7 121.2(3) . .
C8 C9 C10 119.5(4) . .
C11 C10 C9 119.7(3) . .
C10 C11 C12 120.9(4) . .
C7 C12 C11 120.3(3) . .
N1 C14 C15 105.4(3) . .
N2 C15 C14 103.2(3) . .
C21 C16 C17 119.0(3) . .
C21 C16 N2 119.7(3) . .
C17 C16 N2 121.2(3) . .
O2 C17 C18 125.2(3) . .
O2 C17 C16 115.2(3) . .
C18 C17 C16 119.6(3) . .
C19 C18 C17 119.9(3) . .
C20 C19 C18 121.2(4) . .
C19 C20 C21 118.8(4) . .
C16 C21 C20 121.6(4) . .
N3 C24 C25 120.8(5) . .
N3 C24 C29 115.8(4) . .
C25 C24 C29 123.3(5) . .
C26 C25 C24 118.6(5) . .
C27 C26 C25 120.5(5) . .
C26 C27 C28 119.6(5) . .
N3 C28 C27 120.7(5) . .
N3 C28 C30 117.1(4) . .
C27 C28 C30 122.2(4) . .
C36 C31 C32 120.3(3) . .
C36 C31 S2 115.8(3) . .
C32 C31 S2 123.9(3) . .
C33 C32 C31 117.4(3) . .
C33 C32 P2 117.8(3) . .
C31 C32 P2 124.8(3) . .
C34 C33 C32 121.3(3) . .
C35 C34 C33 120.7(4) . .
C34 C35 C36 119.2(3) . .
C31 C36 C35 121.2(3) . .
C42 C37 N4 122.1(3) . .
C42 C37 C38 117.8(3) . .
N4 C37 C38 120.0(3) . .
O6 C38 C39 124.5(3) . .
O6 C38 C37 114.1(3) . .
C39 C38 C37 121.4(3) . .
C38 C39 C40 119.9(4) . .
C41 C40 C39 119.8(4) . .
C40 C41 C42 120.2(4) . .
C37 C42 C41 120.8(4) . .
N4 C44 C45 106.1(3) . .
N5 C45 C44 104.4(3) . .
C51 C46 C47 118.6(4) . .
C51 C46 N5 120.1(3) . .
C47 C46 N5 121.3(3) . .
O7 C47 C48 123.8(4) . .
O7 C47 C46 116.0(4) . .
C48 C47 C46 120.2(4) . .
C47 C48 C49 119.9(4) . .
C50 C49 C48 120.2(4) . .
C49 C50 C51 120.2(4) . .
C46 C51 C50 120.9(4) . .
N6 C54 C55 120.4(4) . .
N6 C54 C59 117.4(3) . .
C55 C54 C59 122.2(4) . .
C56 C55 C54 120.2(4) . .
C55 C56 C57 119.2(4) . .
C56 C57 C58 119.5(4) . .
N6 C58 C57 120.7(4) . .
N6 C58 C60 117.6(3) . .
C57 C58 C60 121.7(4) . .
C66 C61 C62 120.2(5) . .
C66 C61 C67 117.5(6) . .
C62 C61 C67 122.3(7) . .
C63 C62 C61 118.6(6) . .
C64 C63 C62 119.6(6) . .
C63 C64 C65 123.4(6) . .
C66 C65 C64 115.5(7) . .
C61 C66 C65 122.6(6) . .
C70B C68 C70A 0.0(13) 2 2
C70B C68 C69 114.3(9) 2 .
C70A C68 C69 114.3(9) 2 .
C70A C69 C68 123.1(8) . .
C7 N1 C14 118.1(3) . .
C7 N1 P1 124.5(2) . .
C14 N1 P1 112.2(2) . .
C16 N2 C15 119.7(3) . .
C16 N2 P1 125.2(2) . .
C15 N2 P1 110.8(2) . .
C24 N3 C28 119.7(4) . .
C24 N3 Pd1 119.8(3) . .
C28 N3 Pd1 119.7(3) . .
C37 N4 C44 118.4(3) . .
C37 N4 P2 124.6(2) . .
C44 N4 P2 112.4(2) . .
C46 N5 C45 123.2(3) . .
C46 N5 P2 124.2(2) . .
C45 N5 P2 111.2(2) . .
C58 N6 C54 120.0(3) . .
C58 N6 Pd2 117.9(2) . .
C54 N6 Pd2 121.5(3) . .
C8 O1 C13 117.9(3) . .
C17 O2 C22 116.6(3) . .
S1 O3 Pd1 117.07(13) . .
C38 O6 C43 118.6(3) . .
C47 O7 C52 116.9(4) . .
S2 O8 Pd2 120.21(13) . .
N2 P1 N1 91.91(14) . .
N2 P1 C6 107.65(15) . .
N1 P1 C6 103.23(16) . .
N2 P1 Pd1 116.98(11) . .
N1 P1 Pd1 119.86(10) . .
C6 P1 Pd1 114.31(12) . .
N5 P2 N4 92.70(15) . .
N5 P2 C32 106.09(15) . .
N4 P2 C32 103.45(16) . .
N5 P2 Pd2 116.28(11) . .
N4 P2 Pd2 120.07(11) . .
C32 P2 Pd2 115.20(11) . .
O4 S1 O5 115.46(17) . .
O4 S1 O3 112.66(15) . .
O5 S1 O3 110.44(14) . .
O4 S1 C1 106.37(15) . .
O5 S1 C1 106.08(17) . .
O3 S1 C1 104.97(15) . .
O9 S2 O10 114.55(16) . .
O9 S2 O8 110.63(14) . .
O10 S2 O8 112.07(15) . .
O9 S2 C31 106.75(16) . .
O10 S2 C31 106.41(15) . .
O8 S2 C31 105.80(15) . .
C23 Pd1 N3 92.02(14) . .
C23 Pd1 O3 177.03(12) . .
N3 Pd1 O3 85.25(11) . .
C23 Pd1 P1 87.81(11) . .
N3 Pd1 P1 178.30(10) . .
O3 Pd1 P1 94.88(7) . .
C53 Pd2 N6 91.34(14) . .
C53 Pd2 O8 174.67(13) . .
N6 Pd2 O8 86.30(10) . .
C53 Pd2 P2 88.38(11) . .
N6 Pd2 P2 177.08(9) . .
O8 Pd2 P2 94.22(7) . .
C71 C70A C68 113.1(12) . 2
C71 C70A C69 124.3(12) . .
C68 C70A C69 122.6(10) 2 .

loop_
_geom_bond_atom_site_label_1
_geom_bond_atom_site_label_2
_geom_bond_distance
_geom_bond_site_symmetry_2
C1 C2 1.390(5) .
C1 C6 1.402(5) .
C1 S1 1.790(4) .
C2 C3 1.387(6) .
C3 C4 1.384(6) .
C4 C5 1.377(5) .
C5 C6 1.401(5) .
C6 P1 1.841(4) .
C7 C12 1.392(5) .
C7 C8 1.403(5) .
C7 N1 1.418(4) .
C8 O1 1.368(4) .
C8 C9 1.386(5) .
C9 C10 1.393(6) .
C10 C11 1.376(6) .
C11 C12 1.393(5) .
C13 O1 1.432(4) .
C14 N1 1.482(4) .
C14 C15 1.521(5) .
C15 N2 1.463(4) .
C16 C21 1.378(5) .
C16 C17 1.411(5) .
C16 N2 1.430(4) .
C17 O2 1.363(4) .
C17 C18 1.386(5) .
C18 C19 1.384(6) .
C19 C20 1.379(6) .
C20 C21 1.388(5) .
C22 O2 1.432(4) .
C23 Pd1 2.027(4) .
C24 N3 1.338(6) .
C24 C25 1.398(7) .
C24 C29 1.506(7) .
C25 C26 1.376(8) .
C26 C27 1.344(8) .
C27 C28 1.388(6) .
C28 N3 1.359(5) .
C28 C30 1.480(7) .
C31 C36 1.388(5) .
C31 C32 1.408(5) .
C31 S2 1.790(4) .
C32 C33 1.404(5) .
C32 P2 1.844(4) .
C33 C34 1.391(5) .
C34 C35 1.368(6) .
C35 C36 1.390(5) .
C37 C42 1.389(5) .
C37 N4 1.412(5) .
C37 C38 1.417(5) .
C38 O6 1.367(4) .
C38 C39 1.377(5) .
C39 C40 1.391(5) .
C40 C41 1.386(6) .
C41 C42 1.398(6) .
C43 O6 1.430(4) .
C44 N4 1.468(4) .
C44 C45 1.525(5) .
C45 N5 1.468(5) .
C46 C51 1.376(5) .
C46 C47 1.414(5) .
C46 N5 1.425(5) .
C47 O7 1.375(5) .
C47 C48 1.388(6) .
C48 C49 1.388(6) .
C49 C50 1.371(6) .
C50 C51 1.393(6) .
C52 O7 1.439(5) .
C53 Pd2 2.035(4) .
C54 N6 1.350(5) .
C54 C55 1.388(5) .
C54 C59 1.494(6) .
C55 C56 1.360(6) .
C56 C57 1.380(6) .
C57 C58 1.388(5) .
C58 N6 1.349(5) .
C58 C60 1.496(5) .
C61 C66 1.371(8) .
C61 C62 1.406(8) .
C61 C67 1.425(9) .
C62 C63 1.383(9) .
C63 C64 1.372(9) .
C64 C65 1.400(9) .
C65 C66 1.390(8) .
C68 C70B 1.360(11) 2
C68 C70A 1.360(11) 2
C68 C69 1.413(11) .
C69 C70A 1.370(11) .
N1 P1 1.701(3) .
N2 P1 1.679(3) .
N3 Pd1 2.119(3) .
N4 P2 1.707(3) .
N5 P2 1.674(3) .
N6 Pd2 2.121(3) .
O3 S1 1.482(2) .
O3 Pd1 2.151(2) .
O4 S1 1.447(3) .
O5 S1 1.448(3) .
O8 S2 1.482(2) .
O8 Pd2 2.148(2) .
O9 S2 1.443(2) .
O10 S2 1.446(3) .
P1 Pd1 2.1905(10) .
P2 Pd2 2.1913(9) .
C71 C70A 1.297(18) .
C70A C68 1.360(11) 2

loop_
_geom_torsion_atom_site_label_1
_geom_torsion_atom_site_label_2
_geom_torsion_atom_site_label_3
_geom_torsion_atom_site_label_4
_geom_torsion
_geom_torsion_site_symmetry_1
_geom_torsion_site_symmetry_4
C6 C1 C2 C3 -0.4(5) . .
S1 C1 C2 C3 179.9(3) . .
C1 C2 C3 C4 -0.5(5) . .
C2 C3 C4 C5 -0.1(5) . .
C3 C4 C5 C6 1.6(5) . .
C4 C5 C6 C1 -2.4(5) . .
C4 C5 C6 P1 179.3(3) . .
C2 C1 C6 C5 1.8(5) . .
S1 C1 C6 C5 -178.5(2) . .
C2 C1 C6 P1 180.0(2) . .
S1 C1 C6 P1 -0.3(4) . .
C12 C7 C8 O1 174.7(3) . .
N1 C7 C8 O1 -2.0(5) . .
C12 C7 C8 C9 -6.2(6) . .
N1 C7 C8 C9 177.1(3) . .
O1 C8 C9 C10 -176.8(4) . .
C7 C8 C9 C10 4.2(6) . .
C8 C9 C10 C11 0.3(6) . .
C9 C10 C11 C12 -2.8(6) . .
C8 C7 C12 C11 3.7(6) . .
N1 C7 C12 C11 -179.6(3) . .
C10 C11 C12 C7 0.7(6) . .
N1 C14 C15 N2 -37.7(4) . .
C21 C16 C17 O2 -178.6(3) . .
N2 C16 C17 O2 -1.8(5) . .
C21 C16 C17 C18 0.4(5) . .
N2 C16 C17 C18 177.1(3) . .
O2 C17 C18 C19 177.7(3) . .
C16 C17 C18 C19 -1.1(5) . .
C17 C18 C19 C20 1.0(6) . .
C18 C19 C20 C21 -0.1(7) . .
C17 C16 C21 C20 0.6(6) . .
N2 C16 C21 C20 -176.2(4) . .
C19 C20 C21 C16 -0.7(6) . .
N3 C24 C25 C26 -0.6(8) . .
C29 C24 C25 C26 178.0(6) . .
C24 C25 C26 C27 1.0(8) . .
C25 C26 C27 C28 -0.8(8) . .
C26 C27 C28 N3 0.1(7) . .
C26 C27 C28 C30 179.8(4) . .
C36 C31 C32 C33 1.2(5) . .
S2 C31 C32 C33 -179.6(3) . .
C36 C31 C32 P2 178.8(3) . .
S2 C31 C32 P2 -2.0(5) . .
C31 C32 C33 C34 -2.2(5) . .
P2 C32 C33 C34 -180.0(3) . .
C32 C33 C34 C35 1.3(6) . .
C33 C34 C35 C36 0.7(6) . .
C32 C31 C36 C35 0.7(6) . .
S2 C31 C36 C35 -178.5(3) . .
C34 C35 C36 C31 -1.7(6) . .
C42 C37 C38 O6 176.0(3) . .
N4 C37 C38 O6 -1.1(5) . .
C42 C37 C38 C39 -1.8(5) . .
N4 C37 C38 C39 -178.9(3) . .
O6 C38 C39 C40 -176.0(4) . .
C37 C38 C39 C40 1.6(6) . .
C38 C39 C40 C41 0.0(6) . .
C39 C40 C41 C42 -1.3(7) . .
N4 C37 C42 C41 177.5(4) . .
C38 C37 C42 C41 0.5(6) . .
C40 C41 C42 C37 1.0(6) . .
N4 C44 C45 N5 -34.7(4) . .
C51 C46 C47 O7 179.0(3) . .
N5 C46 C47 O7 -1.8(5) . .
C51 C46 C47 C48 -2.1(5) . .
N5 C46 C47 C48 177.1(3) . .
O7 C47 C48 C49 179.3(4) . .
C46 C47 C48 C49 0.5(6) . .
C47 C48 C49 C50 0.7(6) . .
C48 C49 C50 C51 -0.2(6) . .
C47 C46 C51 C50 2.6(5) . .
N5 C46 C51 C50 -176.6(3) . .
C49 C50 C51 C46 -1.5(6) . .
N6 C54 C55 C56 -1.9(6) . .
C59 C54 C55 C56 177.2(4) . .
C54 C55 C56 C57 1.3(7) . .
C55 C56 C57 C58 0.1(6) . .
C56 C57 C58 N6 -0.9(6) . .
C56 C57 C58 C60 179.0(4) . .
C66 C61 C62 C63 1.8(7) . .
C67 C61 C62 C63 -175.8(6) . .
C61 C62 C63 C64 -0.7(8) . .
C62 C63 C64 C65 0.0(9) . .
C63 C64 C65 C66 -0.4(8) . .
C62 C61 C66 C65 -2.3(8) . .
C67 C61 C66 C65 175.4(6) . .
C64 C65 C66 C61 1.5(8) . .
C70B C68 C69 C70A 0.7(11) 2 .
C70A C68 C69 C70A 0.7(11) 2 .
C12 C7 N1 C14 -5.4(5) . .
C8 C7 N1 C14 171.2(3) . .
C12 C7 N1 P1 147.2(3) . .
C8 C7 N1 P1 -36.2(5) . .
C15 C14 N1 C7 176.7(3) . .
C15 C14 N1 P1 20.9(4) . .
C21 C16 N2 C15 106.6(4) . .
C17 C16 N2 C15 -70.1(4) . .
C21 C16 N2 P1 -98.9(4) . .
C17 C16 N2 P1 84.4(4) . .
C14 C15 N2 C16 -160.2(3) . .
C14 C15 N2 P1 42.0(3) . .
C25 C24 N3 C28 0.0(7) . .
C29 C24 N3 C28 -178.7(5) . .
C25 C24 N3 Pd1 -169.9(4) . .
C29 C24 N3 Pd1 11.4(6) . .
C27 C28 N3 C24 0.3(6) . .
C30 C28 N3 C24 -179.4(4) . .
C27 C28 N3 Pd1 170.1(3) . .
C30 C28 N3 Pd1 -9.6(5) . .
C42 C37 N4 C44 -6.2(5) . .
C38 C37 N4 C44 170.8(3) . .
C42 C37 N4 P2 147.6(3) . .
C38 C37 N4 P2 -35.5(5) . .
C45 C44 N4 C37 176.7(3) . .
C45 C44 N4 P2 19.9(4) . .
C51 C46 N5 C45 -129.7(4) . .
C47 C46 N5 C45 51.2(5) . .
C51 C46 N5 P2 65.6(4) . .
C47 C46 N5 P2 -113.6(4) . .
C44 C45 N5 C46 -129.1(3) . .
C44 C45 N5 P2 37.5(3) . .
C57 C58 N6 C54 0.2(5) . .
C60 C58 N6 C54 -179.7(3) . .
C57 C58 N6 Pd2 -171.8(3) . .
C60 C58 N6 Pd2 8.3(4) . .
C55 C54 N6 C58 1.2(5) . .
C59 C54 N6 C58 -178.0(3) . .
C55 C54 N6 Pd2 172.9(3) . .
C59 C54 N6 Pd2 -6.3(5) . .
C9 C8 O1 C13 24.1(6) . .
C7 C8 O1 C13 -156.9(4) . .
C18 C17 O2 C22 18.0(5) . .
C16 C17 O2 C22 -163.2(3) . .
C39 C38 O6 C43 9.5(5) . .
C37 C38 O6 C43 -168.3(3) . .
C48 C47 O7 C52 -0.7(5) . .
C46 C47 O7 C52 178.2(4) . .
C16 N2 P1 N1 176.7(3) . .
C15 N2 P1 N1 -26.9(3) . .
C16 N2 P1 C6 -78.7(3) . .
C15 N2 P1 C6 77.6(3) . .
C16 N2 P1 Pd1 51.6(3) . .
C15 N2 P1 Pd1 -152.1(2) . .
C7 N1 P1 N2 -151.5(3) . .
C14 N1 P1 N2 2.4(3) . .
C7 N1 P1 C6 99.8(3) . .
C14 N1 P1 C6 -106.2(2) . .
C7 N1 P1 Pd1 -28.7(3) . .
C14 N1 P1 Pd1 125.3(2) . .
C5 C6 P1 N2 -76.6(3) . .
C1 C6 P1 N2 105.2(3) . .
C5 C6 P1 N1 19.7(3) . .
C1 C6 P1 N1 -158.5(3) . .
C5 C6 P1 Pd1 151.6(2) . .
C1 C6 P1 Pd1 -26.6(3) . .
C46 N5 P2 N4 143.0(3) . .
C45 N5 P2 N4 -23.4(3) . .
C46 N5 P2 C32 -112.2(3) . .
C45 N5 P2 C32 81.4(3) . .
C46 N5 P2 Pd2 17.4(3) . .
C45 N5 P2 Pd2 -149.0(2) . .
C37 N4 P2 N5 -154.0(3) . .
C44 N4 P2 N5 1.1(3) . .
C37 N4 P2 C32 98.8(3) . .
C44 N4 P2 C32 -106.1(3) . .
C37 N4 P2 Pd2 -31.3(3) . .
C44 N4 P2 Pd2 123.8(2) . .
C33 C32 P2 N5 -71.8(3) . .
C31 C32 P2 N5 110.6(3) . .
C33 C32 P2 N4 25.1(3) . .
C31 C32 P2 N4 -152.5(3) . .
C33 C32 P2 Pd2 158.1(2) . .
C31 C32 P2 Pd2 -19.6(3) . .
Pd1 O3 S1 O4 40.0(2) . .
Pd1 O3 S1 O5 170.71(17) . .
Pd1 O3 S1 C1 -75.36(19) . .
C2 C1 S1 O4 113.6(3) . .
C6 C1 S1 O4 -66.1(3) . .
C2 C1 S1 O5 -9.8(3) . .
C6 C1 S1 O5 170.4(3) . .
C2 C1 S1 O3 -126.7(3) . .
C6 C1 S1 O3 53.5(3) . .
Pd2 O8 S2 O9 172.45(15) . .
Pd2 O8 S2 O10 43.3(2) . .
Pd2 O8 S2 C31 -72.3(2) . .
C36 C31 S2 O9 -14.6(3) . .
C32 C31 S2 O9 166.2(3) . .
C36 C31 S2 O10 108.2(3) . .
C32 C31 S2 O10 -71.1(3) . .
C36 C31 S2 O8 -132.5(3) . .
C32 C31 S2 O8 48.3(3) . .
C24 N3 Pd1 C23 -96.2(4) . .
C28 N3 Pd1 C23 93.9(3) . .
C24 N3 Pd1 O3 84.9(4) . .
C28 N3 Pd1 O3 -84.9(3) . .
C24 N3 Pd1 P1 180(100) . .
C28 N3 Pd1 P1 10(3) . .
S1 O3 Pd1 C23 -160(3) . .
S1 O3 Pd1 N3 -136.37(19) . .
S1 O3 Pd1 P1 45.33(16) . .
N2 P1 Pd1 C23 60.76(16) . .
N1 P1 Pd1 C23 -48.83(16) . .
C6 P1 Pd1 C23 -172.13(16) . .
N2 P1 Pd1 N3 145(3) . .
N1 P1 Pd1 N3 35(3) . .
C6 P1 Pd1 N3 -88(3) . .
N2 P1 Pd1 O3 -120.50(13) . .
N1 P1 Pd1 O3 129.90(13) . .
C6 P1 Pd1 O3 6.61(13) . .
C58 N6 Pd2 C53 -92.5(3) . .
C54 N6 Pd2 C53 95.6(3) . .
C58 N6 Pd2 O8 92.3(3) . .
C54 N6 Pd2 O8 -79.6(3) . .
C58 N6 Pd2 P2 -8.1(19) . .
C54 N6 Pd2 P2 -180(100) . .
S2 O8 Pd2 C53 166.5(14) . .
S2 O8 Pd2 N6 -129.66(19) . .
S2 O8 Pd2 P2 47.45(16) . .
N5 P2 Pd2 C53 60.60(18) . .
N4 P2 Pd2 C53 -49.67(18) . .
C32 P2 Pd2 C53 -174.38(18) . .
N5 P2 Pd2 N6 -23.9(17) . .
N4 P2 Pd2 N6 -134.2(17) . .
C32 P2 Pd2 N6 101.1(17) . .
N5 P2 Pd2 O8 -124.06(14) . .
N4 P2 Pd2 O8 125.67(14) . .
C32 P2 Pd2 O8 0.96(15) . .
C68 C69 C70A C71 179.2(11) . .
C68 C69 C70A C68 -0.8(12) . 2
